data_4102215
loop_
_publ_author_name
'Christos Douvris'
'C. M. Nagaraja'
'Chun-Hsing Chen'
'Bruce M. Foxman'
'Oleg V. Ozerov'

_publ_section_title
;
 Hydrodefluorination and Other Hydrodehalogenation of Aliphatic
 Carbon-Halogen Bonds Using Silylium Catalysis
;
_journal_name_full 'Journal of the American Chemical Society'
_journal_page_first 4946
_journal_page_last 4953
_journal_paper_doi 10.1021/ja100605m
_journal_volume 132
_journal_year 2010
_chemical_formula_moiety 'C7 H21 B11 Cl6 Si1'
_chemical_formula_sum 'C7 H21 B11 Cl6 Si'
_chemical_formula_weight 464.97
_space_group_IT_number 2
_symmetry_cell_setting triclinic
_symmetry_space_group_name_Hall '-P 1'
_symmetry_space_group_name_H-M 'P -1'
_atom_sites_solution_hydrogens geom
_atom_sites_solution_primary direct
_audit_creation_date 08-01-25
_audit_creation_method CRYSTALS_ver_12.85
_cell_angle_alpha 109.622(4)
_cell_angle_beta 96.022(4)
_cell_angle_gamma 92.315(4)
_cell_formula_units_Z 4
_cell_length_a 7.5885(4)
_cell_length_b 15.7841(10)
_cell_length_c 18.8905(11)
_cell_measurement_reflns_used 5046
_cell_measurement_temperature 120
_cell_measurement_theta_max 26
_cell_measurement_theta_min 3
_cell_volume 2112.6(2)
_computing_cell_refinement 'Apex2, (Bruker AXS, 2006)'
_computing_data_collection 'Apex2, (Bruker AXS, 2006)'
_computing_data_reduction 'Apex2, (Bruker AXS, 2006)'
_computing_molecular_graphics 'CAMERON (Watkin et al., 1996)'
_computing_publication_material 'CRYSTALS (Betteridge et al., 2003)'
_computing_structure_refinement 'CRYSTALS (Betteridge et al., 2003)'
_computing_structure_solution 'SHELXS 86 (Sheldrick, 1986)'
_diffrn_ambient_temperature 120
_diffrn_measured_fraction_theta_full 0.946
_diffrn_measured_fraction_theta_max 0.928
_diffrn_measurement_device 'Bruker Kappa Apex2'
_diffrn_measurement_device_type Area
_diffrn_measurement_method '\f & \w scans'
_diffrn_radiation_monochromator graphite
_diffrn_radiation_type 'Mo K\a'
_diffrn_radiation_wavelength 0.71073
_diffrn_reflns_av_R_equivalents 0.049
_diffrn_reflns_limit_h_max 9
_diffrn_reflns_limit_h_min -9
_diffrn_reflns_limit_k_max 19
_diffrn_reflns_limit_k_min -19
_diffrn_reflns_limit_l_max 23
_diffrn_reflns_limit_l_min -23
_diffrn_reflns_number 24099
_diffrn_reflns_theta_full 25.166
_diffrn_reflns_theta_max 26.490
_diffrn_reflns_theta_min 1.154
_diffrn_standards_number 0
_exptl_absorpt_coefficient_mu 0.860
_exptl_absorpt_correction_T_max 0.96
_exptl_absorpt_correction_T_min 0.90
_exptl_absorpt_correction_type multi-scan
_exptl_absorpt_process_details 'Apex2, (Bruker AXS, 2006)'
_exptl_crystal_colour colorless
_exptl_crystal_density_diffrn 1.462
_exptl_crystal_density_method 'not measured'
_exptl_crystal_description plate
_exptl_crystal_F_000 936
_exptl_crystal_size_max 0.43
_exptl_crystal_size_mid 0.12
_exptl_crystal_size_min 0.05
_refine_diff_density_max 1.04
_refine_diff_density_min -1.01
_refine_ls_extinction_method None
_refine_ls_goodness_of_fit_ref 0.9400
_refine_ls_hydrogen_treatment constr
_refine_ls_matrix_type full
_refine_ls_number_parameters 460
_refine_ls_number_reflns 8140
_refine_ls_number_restraints 0
_refine_ls_R_factor_all 0.0766
_refine_ls_R_factor_gt 0.0398
_refine_ls_shift/su_max 0.000495
_refine_ls_structure_factor_coef Fsqd
_refine_ls_weighting_details
;
 Method= Modified Sheldrick 
 w=1/[\s^2^(F^2^) + ( 0.03P)^2^ + 2.45P] 
 ,where P=(max(Fo^2^,0) + 2Fc^2^)/3 
;
_refine_ls_weighting_scheme calc
_refine_ls_wR_factor_all 0.0882
_refine_ls_wR_factor_gt 0.0772
_refine_ls_wR_factor_ref 0.0882
_reflns_limit_h_max 9
_reflns_limit_h_min -9
_reflns_limit_k_max 18
_reflns_limit_k_min -19
_reflns_limit_l_max 23
_reflns_limit_l_min 0
_reflns_number_gt 5550
_reflns_number_total 8140
_reflns_threshold_expression I>2.0\s(I)
_oxford_diffrn_Wilson_B_factor 1.58
_oxford_diffrn_Wilson_scale 58.47
_oxford_refine_ls_r_factor_ref 0.0766
_oxford_refine_ls_scale 0.13281(3)
_oxford_reflns_number_all 8140
_oxford_reflns_threshold_expression_ref I>-10.0\s(I)
_oxford_structure_analysis_title 'OZ135_0m in P-1'
_cod_data_source_file ja100605m_si_002.cif
_cod_data_source_block OZ135
_cod_original_sg_symbol_Hall '-p 1'
_cod_original_sg_symbol_H-M 'P -1 '
_cod_original_formula_sum 'C7 H21 B11 Cl6 Si1'
_cod_database_code 4102215

loop_
_symmetry_equiv_pos_as_xyz
x,y,z
-x,-y,-z

loop_
_atom_site_label
_atom_site_type_symbol
_atom_site_fract_x
_atom_site_fract_y
_atom_site_fract_z
_atom_site_U_iso_or_equiv
_atom_site_occupancy
_atom_site_adp_type
_atom_site_refinement_flags_posn
_atom_site_refinement_flags_occupancy
_atom_site_disorder_assembly
_atom_site_disorder_group
Cl1 Cl 0.91857(10) 0.37460(6) 0.23157(4) 0.0229 1.0000 Uani . . . .
Cl2 Cl 1.19126(12) 0.28413(6) 0.08589(4) 0.0254 1.0000 Uani . . . .
Cl3 Cl 0.88766(11) 0.44664(6) 0.06578(4) 0.0238 1.0000 Uani . . . .
Cl4 Cl 0.87612(10) 0.61606(6) 0.25935(4) 0.0224 1.0000 Uani . . . .
Cl5 Cl 1.18489(10) 0.55066(6) 0.39118(4) 0.0202 1.0000 Uani . . . .
Cl6 Cl 1.38537(11) 0.34795(6) 0.28281(4) 0.0229 1.0000 Uani . . . .
Cl101 Cl 0.55724(10) 0.05373(6) 0.23883(4) 0.0224 1.0000 Uani . . . .
Cl102 Cl 0.36133(10) 0.19715(5) 0.39213(4) 0.0177 1.0000 Uani . . . .
Cl103 Cl 0.10461(11) 0.11537(6) 0.20294(4) 0.0245 1.0000 Uani . . . .
Cl104 Cl 0.21728(11) -0.11876(6) 0.10984(4) 0.0260 1.0000 Uani . . . .
Cl105 Cl 0.53083(10) -0.17555(5) 0.24504(4) 0.0219 1.0000 Uani . . . .
Cl106 Cl 0.60736(10) 0.02143(6) 0.42109(4) 0.0218 1.0000 Uani . . . .
Si1 Si 1.41064(13) 0.22679(7) 0.01178(6) 0.0281 1.0000 Uani . . . .
Si101 Si 0.17400(11) 0.29168(6) 0.46128(5) 0.0149 1.0000 Uani . . . .
B2 B 1.2858(5) 0.6191(3) 0.2627(2) 0.0175 1.0000 Uani . . . .
B3 B 1.1951(5) 0.5895(3) 0.1652(2) 0.0178 1.0000 Uani . . . .
B4 B 1.2969(5) 0.4919(3) 0.1132(2) 0.0192 1.0000 Uani . . . .
B5 B 1.4473(5) 0.4612(3) 0.1786(2) 0.0169 1.0000 Uani . . . .
B6 B 1.4383(5) 0.5398(3) 0.2704(2) 0.0175 1.0000 Uani . . . .
B7 B 1.2229(5) 0.5309(3) 0.29479(19) 0.0165 1.0000 Uani . . . .
B8 B 1.0715(5) 0.5619(3) 0.22982(19) 0.0154 1.0000 Uani . . . .
B9 B 1.0771(5) 0.4819(3) 0.13692(19) 0.0171 1.0000 Uani . . . .
B10 B 1.2344(5) 0.4050(3) 0.14676(19) 0.0166 1.0000 Uani . . . .
B11 B 1.3223(5) 0.4322(2) 0.24303(19) 0.0156 1.0000 Uani . . . .
B12 B 1.0927(5) 0.4449(2) 0.21756(19) 0.0153 1.0000 Uani . . . .
B102 B 0.1299(5) -0.1396(3) 0.2609(2) 0.0200 1.0000 Uani . . . .
B103 B 0.0040(5) -0.0526(3) 0.2480(2) 0.0201 1.0000 Uani . . . .
B104 B 0.0413(5) 0.0423(3) 0.33337(19) 0.0162 1.0000 Uani . . . .
B105 B 0.1918(5) 0.0133(2) 0.3993(2) 0.0173 1.0000 Uani . . . .
B106 B 0.2471(5) -0.0989(3) 0.3551(2) 0.0193 1.0000 Uani . . . .
B107 B 0.3597(5) -0.1012(3) 0.2762(2) 0.0186 1.0000 Uani . . . .
B108 B 0.2074(5) -0.0727(3) 0.2098(2) 0.0187 1.0000 Uani . . . .
B109 B 0.1514(5) 0.0401(3) 0.2543(2) 0.0171 1.0000 Uani . . . .
B110 B 0.2679(5) 0.0779(2) 0.34745(19) 0.0151 1.0000 Uani . . . .
B111 B 0.3979(5) -0.0069(2) 0.36201(19) 0.0147 1.0000 Uani . . . .
B112 B 0.3739(5) 0.0102(3) 0.27145(19) 0.0151 1.0000 Uani . . . .
C1 C 1.2881(5) 0.1173(2) -0.04458(19) 0.0310 1.0000 Uani . . . .
C2 C 1.2170(6) 0.0568(3) -0.0045(2) 0.0598 1.0000 Uani . . . .
C3 C 1.4347(5) 0.3052(3) -0.0399(2) 0.0329 1.0000 Uani . . . .
C4 C 1.2646(5) 0.3184(3) -0.0844(2) 0.0392 1.0000 Uani . . . .
C5 C 1.6130(6) 0.2301(3) 0.0737(3) 0.0197 0.727(9) Uani . P 1 1
C6 C 1.6031(7) 0.1752(4) 0.1260(3) 0.0316 0.727(9) Uani . P 1 1
C7 C 1.4084(4) 0.5702(2) 0.19210(17) 0.0175 1.0000 Uani . . . .
C51 C 1.5528(19) 0.2169(10) 0.1032(8) 0.022(4) 0.273(9) Uiso . P 1 2
C61 C 1.713(2) 0.1713(12) 0.0785(10) 0.053(6) 0.273(9) Uiso . P 1 2
C101 C -0.0073(4) 0.2999(2) 0.39084(18) 0.0204 1.0000 Uani . . . .
C102 C -0.1970(4) 0.2781(2) 0.4037(2) 0.0250 1.0000 Uani . . . .
C103 C 0.3383(4) 0.3906(2) 0.49962(17) 0.0187 1.0000 Uani . . . .
C104 C 0.2572(4) 0.4712(2) 0.55350(18) 0.0220 1.0000 Uani . . . .
C105 C 0.1181(4) 0.2393(2) 0.53042(17) 0.0201 1.0000 Uani . . . .
C106 C 0.2776(5) 0.2230(2) 0.57921(18) 0.0278 1.0000 Uani . . . .
C107 C 0.0437(4) -0.0647(2) 0.33447(18) 0.0188 1.0000 Uani . . . .
H11 H 1.3657 0.0836 -0.0778 0.0339 1.0000 Uiso R . . .
H12 H 1.1888 0.1299 -0.0734 0.0339 1.0000 Uiso R . . .
H21 H 1.1575 0.0034 -0.0410 0.0645 1.0000 Uiso R . . .
H22 H 1.3132 0.0414 0.0240 0.0645 1.0000 Uiso R . . .
H23 H 1.1362 0.0878 0.0285 0.0645 1.0000 Uiso R . . .
H24 H 1.3027 0.6897 0.3009 0.0217 1.0000 Uiso R . . .
H31 H 1.5183 0.2835 -0.0745 0.0391 1.0000 Uiso R . . .
H32 H 1.4791 0.3623 -0.0042 0.0391 1.0000 Uiso R . . .
H33 H 1.1540 0.6403 0.1401 0.0225 1.0000 Uiso R . . .
H41 H 1.2899 0.3600 -0.1091 0.0490 1.0000 Uiso R . . .
H42 H 1.2186 0.2621 -0.1211 0.0490 1.0000 Uiso R . . .
H43 H 1.1794 0.3410 -0.0507 0.0490 1.0000 Uiso R . . .
H44 H 1.3209 0.4792 0.0542 0.0240 1.0000 Uiso R . . .
H51 H 1.7035 0.2084 0.0426 0.0236 0.727(9) Uiso R P 1 1
H52 H 1.6447 0.2913 0.1045 0.0236 0.727(9) Uiso R P 1 1
H53 H 1.5691 0.4285 0.1620 0.0218 1.0000 Uiso R . . .
H61 H 1.7152 0.1816 0.1557 0.0400 0.727(9) Uiso R P 1 1
H62 H 1.5736 0.1134 0.0966 0.0400 0.727(9) Uiso R P 1 1
H63 H 1.5148 0.1963 0.1584 0.0400 0.727(9) Uiso R P 1 1
H64 H 1.5554 0.5586 0.3137 0.0213 1.0000 Uiso R . . .
H71 H 1.5015 0.6071 0.1846 0.0217 1.0000 Uiso R . . .
H511 H 1.5860 0.2752 0.1395 0.0293 0.273(9) Uiso R P 1 2
H512 H 1.4849 0.1824 0.1250 0.0293 0.273(9) Uiso R P 1 2
H611 H 1.7833 0.1654 0.1210 0.0682 0.273(9) Uiso R P 1 2
H612 H 1.7798 0.2059 0.0565 0.0682 0.273(9) Uiso R P 1 2
H613 H 1.6786 0.1131 0.0421 0.0682 0.273(9) Uiso R P 1 2
H1011 H 0.0006 0.3599 0.3903 0.0257 1.0000 Uiso R . . .
H1012 H 0.0118 0.2592 0.3427 0.0257 1.0000 Uiso R . . .
H1021 H -0.2788 0.2843 0.3644 0.0297 1.0000 Uiso R . . .
H1022 H -0.2205 0.3185 0.4512 0.0297 1.0000 Uiso R . . .
H1023 H -0.2093 0.2179 0.4036 0.0297 1.0000 Uiso R . . .
H1024 H 0.0843 -0.2113 0.2324 0.0234 1.0000 Uiso R . . .
H1031 H 0.4381 0.3757 0.5266 0.0227 1.0000 Uiso R . . .
H1032 H 0.3754 0.4065 0.4589 0.0227 1.0000 Uiso R . . .
H1033 H -0.1236 -0.0674 0.2111 0.0241 1.0000 Uiso R . . .
H1041 H 0.3436 0.5214 0.5726 0.0261 1.0000 Uiso R . . .
H1042 H 0.2203 0.4557 0.5944 0.0261 1.0000 Uiso R . . .
H1043 H 0.1576 0.4865 0.5267 0.0261 1.0000 Uiso R . . .
H1044 H -0.0621 0.0888 0.3519 0.0204 1.0000 Uiso R . . .
H1051 H 0.0449 0.2776 0.5631 0.0247 1.0000 Uiso R . . .
H1052 H 0.0538 0.1828 0.5034 0.0247 1.0000 Uiso R . . .
H1053 H 0.1868 0.0412 0.4608 0.0215 1.0000 Uiso R . . .
H1061 H 0.2371 0.1958 0.6131 0.0337 1.0000 Uiso R . . .
H1062 H 0.3430 0.2789 0.6073 0.0337 1.0000 Uiso R . . .
H1063 H 0.3518 0.1841 0.5476 0.0337 1.0000 Uiso R . . .
H1064 H 0.2780 -0.1438 0.3876 0.0238 1.0000 Uiso R . . .
H1071 H -0.0535 -0.0867 0.3530 0.0228 1.0000 Uiso R . . .

loop_
_atom_site_aniso_label
_atom_site_aniso_U_11
_atom_site_aniso_U_22
_atom_site_aniso_U_33
_atom_site_aniso_U_23
_atom_site_aniso_U_13
_atom_site_aniso_U_12
Cl1 0.0209(4) 0.0282(5) 0.0219(4) 0.0140(4) -0.0015(3) -0.0095(4)
Cl2 0.0383(5) 0.0175(4) 0.0179(4) 0.0031(3) 0.0041(3) -0.0018(4)
Cl3 0.0232(4) 0.0304(5) 0.0187(4) 0.0119(4) -0.0033(3) -0.0034(4)
Cl4 0.0155(4) 0.0292(5) 0.0249(4) 0.0107(4) 0.0060(3) 0.0065(3)
Cl5 0.0217(4) 0.0254(5) 0.0137(4) 0.0068(3) 0.0038(3) 0.0008(3)
Cl6 0.0290(5) 0.0194(4) 0.0224(4) 0.0109(4) -0.0002(3) 0.0038(4)
Cl101 0.0193(4) 0.0253(5) 0.0262(4) 0.0114(4) 0.0095(3) 0.0024(3)
Cl102 0.0163(4) 0.0143(4) 0.0224(4) 0.0054(3) 0.0050(3) 0.0004(3)
Cl103 0.0297(5) 0.0258(5) 0.0220(4) 0.0129(4) 0.0028(3) 0.0085(4)
Cl104 0.0270(5) 0.0305(5) 0.0163(4) 0.0018(4) 0.0028(3) 0.0073(4)
Cl105 0.0222(4) 0.0178(4) 0.0265(4) 0.0069(4) 0.0069(3) 0.0074(3)
Cl106 0.0187(4) 0.0257(5) 0.0212(4) 0.0092(4) -0.0011(3) 0.0017(3)
Si1 0.0245(5) 0.0215(5) 0.0301(5) 0.0009(5) -0.0075(4) 0.0057(4)
Si101 0.0140(4) 0.0147(5) 0.0169(4) 0.0066(4) 0.0020(3) 0.0010(4)
B2 0.0140(18) 0.023(2) 0.0173(18) 0.0088(17) 0.0043(14) 0.0018(15)
B3 0.0182(19) 0.019(2) 0.0195(18) 0.0088(16) 0.0064(15) 0.0026(16)
B4 0.0198(19) 0.021(2) 0.0186(18) 0.0080(17) 0.0051(15) 0.0031(16)
B5 0.0211(19) 0.014(2) 0.0189(18) 0.0084(16) 0.0067(15) 0.0042(15)
B6 0.0155(18) 0.020(2) 0.0176(18) 0.0061(16) 0.0051(15) 0.0033(15)
B7 0.0163(18) 0.017(2) 0.0153(17) 0.0055(16) 0.0006(14) -0.0015(15)
B8 0.0162(18) 0.019(2) 0.0153(17) 0.0111(16) 0.0030(14) -0.0011(15)
B9 0.0157(18) 0.022(2) 0.0161(17) 0.0106(16) 0.0023(14) -0.0039(15)
B10 0.0213(19) 0.014(2) 0.0159(18) 0.0066(16) 0.0036(15) 0.0021(15)
B11 0.0170(18) 0.0131(19) 0.0168(17) 0.0047(16) 0.0034(15) 0.0035(15)
B12 0.0181(18) 0.015(2) 0.0129(17) 0.0066(15) -0.0005(14) -0.0019(15)
B102 0.021(2) 0.014(2) 0.0233(19) 0.0039(17) 0.0050(16) 0.0021(16)
B103 0.021(2) 0.017(2) 0.0217(19) 0.0051(17) 0.0061(16) 0.0025(16)
B104 0.0171(18) 0.017(2) 0.0162(17) 0.0078(16) 0.0040(14) 0.0026(15)
B105 0.021(2) 0.0131(19) 0.0194(18) 0.0071(16) 0.0036(15) 0.0030(15)
B106 0.020(2) 0.017(2) 0.0222(19) 0.0076(17) 0.0055(16) 0.0021(16)
B107 0.0175(19) 0.019(2) 0.0173(18) 0.0034(16) 0.0044(15) 0.0022(16)
B108 0.0194(19) 0.016(2) 0.0183(18) 0.0022(16) 0.0020(15) 0.0018(15)
B109 0.0171(18) 0.016(2) 0.0202(18) 0.0084(16) 0.0022(15) 0.0019(15)
B110 0.0168(18) 0.0109(18) 0.0174(17) 0.0039(15) 0.0040(14) 0.0019(14)
B111 0.0164(18) 0.015(2) 0.0132(17) 0.0058(15) 0.0013(14) 0.0044(15)
B112 0.0149(18) 0.017(2) 0.0159(17) 0.0074(16) 0.0051(14) 0.0043(15)
C1 0.0250(19) 0.033(2) 0.0263(19) -0.0004(17) -0.0007(15) 0.0029(17)
C2 0.068(3) 0.049(3) 0.045(3) -0.002(2) 0.008(2) -0.028(2)
C3 0.027(2) 0.031(2) 0.039(2) 0.0061(18) 0.0198(17) 0.0061(17)
C4 0.047(3) 0.049(3) 0.027(2) 0.017(2) 0.0135(18) 0.015(2)
C5 0.028(3) 0.017(3) 0.016(2) 0.007(2) 0.005(2) 0.001(2)
C6 0.039(3) 0.032(3) 0.031(3) 0.020(3) 0.001(2) 0.010(3)
C7 0.0171(16) 0.0191(18) 0.0179(16) 0.0078(14) 0.0045(13) -0.0003(14)
C101 0.0211(17) 0.0192(19) 0.0237(17) 0.0113(15) 0.0006(14) 0.0044(14)
C102 0.0191(18) 0.0214(19) 0.034(2) 0.0085(17) 0.0008(15) 0.0057(15)
C103 0.0179(17) 0.0173(18) 0.0212(16) 0.0077(15) 0.0016(13) -0.0009(14)
C104 0.0225(18) 0.0191(19) 0.0247(17) 0.0080(15) 0.0032(14) 0.0011(14)
C105 0.0247(18) 0.0160(18) 0.0209(17) 0.0068(15) 0.0063(14) 0.0019(14)
C106 0.043(2) 0.022(2) 0.0202(17) 0.0116(16) -0.0004(16) 0.0019(17)
C107 0.0162(16) 0.0155(18) 0.0252(17) 0.0064(15) 0.0066(13) -0.0002(13)

loop_
_atom_type_symbol
_atom_type_scat_dispersion_real
_atom_type_scat_dispersion_imag
_atom_type_scat_Cromer_Mann_a1
_atom_type_scat_Cromer_Mann_b1
_atom_type_scat_Cromer_Mann_a2
_atom_type_scat_Cromer_Mann_b2
_atom_type_scat_Cromer_Mann_a3
_atom_type_scat_Cromer_Mann_b3
_atom_type_scat_Cromer_Mann_a4
_atom_type_scat_Cromer_Mann_b4
_atom_type_scat_Cromer_Mann_c
_atom_type_scat_source
C 0.0033 0.0016 2.3100 20.8439 1.0200 10.2075 1.5886 0.5687 0.8650 51.6512 0.2156 'International Tables Vol C 4.2.6.8 and 6.1.1.4'
H 0.0000 0.0000 0.4930 10.5109 0.3229 26.1257 0.1402 3.1424 0.0408 57.7998 0.0030 'International Tables Vol C 4.2.6.8 and 6.1.1.4'
B 0.0013 0.0007 2.0545 23.2185 1.3326 1.0210 1.0979 60.3498 0.7068 0.1403 -0.1932 'International Tables Vol C 4.2.6.8 and 6.1.1.4'
Cl 0.1484 0.1585 11.4604 0.0104 7.1964 1.1662 6.2556 18.5194 1.6455 47.7784 -9.5574 'International Tables Vol C 4.2.6.8 and 6.1.1.4'
Si 0.0817 0.0704 6.2915 2.4386 3.0353 32.3337 1.9891 0.6785 1.5410 81.6937 1.1407 'International Tables Vol C 4.2.6.8 and 6.1.1.4'

loop_
_geom_angle_atom_site_label_1
_geom_angle_atom_site_label_2
_geom_angle_atom_site_label_3
_geom_angle
_geom_angle_publ_flag
Si1 Cl2 B10 115.02(12) yes
Si101 Cl102 B110 114.35(11) yes
Cl2 Si1 C1 96.77(12) yes
Cl2 Si1 C3 103.12(12) yes
C1 Si1 C3 114.61(18) yes
Cl2 Si1 C5 108.44(16) yes
C1 Si1 C5 119.9(2) yes
C3 Si1 C5 111.3(2) yes
Cl2 Si1 C1 96.77(12) yes
Cl2 Si1 C3 103.12(12) yes
C1 Si1 C3 114.61(18) yes
Cl2 Si1 C51 88.5(4) yes
C1 Si1 C51 110.1(5) yes
C3 Si1 C51 131.7(5) yes
Cl102 Si101 C101 105.11(11) yes
Cl102 Si101 C103 95.54(10) yes
C101 Si101 C103 115.15(16) yes
Cl102 Si101 C105 104.01(11) yes
C101 Si101 C105 118.06(15) yes
C103 Si101 C105 114.85(15) yes
B3 B2 B6 108.6(3) yes
B3 B2 B7 108.5(3) yes
B6 B2 B7 59.7(2) yes
B3 B2 B8 59.45(19) yes
B6 B2 B8 108.6(3) yes
B7 B2 B8 61.0(2) yes
B3 B2 C7 58.88(19) yes
B6 B2 C7 58.68(19) yes
B7 B2 C7 104.2(3) yes
B8 B2 C7 104.2(2) yes
B3 B2 H24 121.4 no
B6 B2 H24 121.9 no
B7 B2 H24 121.3 no
B8 B2 H24 121.0 no
C7 B2 H24 126.5 no
B2 B3 B4 107.1(3) yes
B2 B3 B8 59.68(19) yes
B4 B3 B8 108.6(3) yes
B2 B3 B9 108.1(3) yes
B4 B3 B9 60.3(2) yes
B8 B3 B9 60.8(2) yes
B2 B3 C7 57.69(19) yes
B4 B3 C7 58.00(19) yes
B8 B3 C7 103.5(3) yes
B9 B3 C7 103.9(3) yes
B2 B3 H33 122.4 no
B4 B3 H33 121.6 no
B8 B3 H33 121.5 no
B9 B3 H33 121.2 no
C7 B3 H33 127.0 no
B3 B4 B5 108.2(3) yes
B3 B4 B9 59.6(2) yes
B5 B4 B9 108.1(3) yes
B3 B4 B10 106.9(2) yes
B5 B4 B10 59.2(2) yes
B9 B4 B10 60.1(2) yes
B3 B4 C7 59.0(2) yes
B5 B4 C7 58.0(2) yes
B9 B4 C7 104.1(2) yes
B10 B4 C7 102.3(2) yes
B3 B4 H44 121.7 no
B5 B4 H44 122.0 no
B9 B4 H44 121.2 no
B10 B4 H44 122.8 no
C7 B4 H44 127.0 no
B4 B5 B6 107.8(3) yes
B4 B5 B10 59.5(2) yes
B6 B5 B10 106.8(2) yes
B4 B5 B11 108.4(3) yes
B6 B5 B11 59.63(19) yes
B10 B5 B11 60.1(2) yes
B4 B5 C7 58.1(2) yes
B6 B5 C7 58.6(2) yes
B10 B5 C7 102.7(3) yes
B11 B5 C7 104.1(2) yes
B4 B5 H53 121.8 no
B6 B5 H53 122.1 no
B10 B5 H53 122.6 no
B11 B5 H53 121.1 no
C7 B5 H53 126.9 no
B5 B6 B2 108.3(3) yes
B5 B6 B7 108.9(3) yes
B2 B6 B7 60.0(2) yes
B5 B6 B11 60.4(2) yes
B2 B6 B11 108.8(3) yes
B7 B6 B11 60.8(2) yes
B5 B6 C7 58.45(19) yes
B2 B6 C7 58.4(2) yes
B7 B6 C7 104.2(3) yes
B11 B6 C7 104.6(2) yes
B5 B6 H64 121.3 no
B2 B6 H64 121.7 no
B7 B6 H64 121.3 no
B11 B6 H64 120.8 no
C7 B6 H64 126.5 no
B2 B7 B6 60.4(2) yes
B2 B7 Cl5 122.4(2) yes
B6 B7 Cl5 121.5(2) yes
B2 B7 B8 59.7(2) yes
B6 B7 B8 108.1(3) yes
Cl5 B7 B8 122.2(2) yes
B2 B7 B11 108.4(2) yes
B6 B7 B11 59.8(2) yes
Cl5 B7 B11 120.5(2) yes
B8 B7 B11 108.5(2) yes
B2 B7 B12 108.1(3) yes
B6 B7 B12 108.1(2) yes
Cl5 B7 B12 121.3(2) yes
B8 B7 B12 60.2(2) yes
B11 B7 B12 60.3(2) yes
B7 B8 B2 59.3(2) yes
B7 B8 B3 108.2(2) yes
B2 B8 B3 60.9(2) yes
B7 B8 Cl4 120.8(2) yes
B2 B8 Cl4 121.2(2) yes
B3 B8 Cl4 122.2(2) yes
B7 B8 B9 108.0(3) yes
B2 B8 B9 108.2(2) yes
B3 B8 B9 59.74(19) yes
Cl4 B8 B9 122.8(2) yes
B7 B8 B12 59.8(2) yes
B2 B8 B12 107.4(3) yes
B3 B8 B12 108.0(2) yes
Cl4 B8 B12 121.8(2) yes
B9 B8 B12 60.2(2) yes
B8 B9 B4 107.3(2) yes
B8 B9 B3 59.5(2) yes
B4 B9 B3 60.1(2) yes
B8 B9 Cl3 123.5(2) yes
B4 B9 Cl3 121.7(2) yes
B3 B9 Cl3 123.7(3) yes
B8 B9 B10 106.5(2) yes
B4 B9 B10 59.3(2) yes
B3 B9 B10 106.7(2) yes
Cl3 B9 B10 121.2(2) yes
B8 B9 B12 60.1(2) yes
B4 B9 B12 107.5(3) yes
B3 B9 B12 107.7(2) yes
Cl3 B9 B12 120.9(2) yes
B10 B9 B12 59.3(2) yes
B9 B10 B4 60.6(2) yes
B9 B10 B5 110.3(3) yes
B4 B10 B5 61.3(2) yes
B9 B10 Cl2 118.7(2) yes
B4 B10 Cl2 123.9(2) yes
B5 B10 Cl2 124.1(2) yes
B9 B10 B11 110.4(2) yes
B4 B10 B11 110.3(3) yes
B5 B10 B11 60.6(2) yes
Cl2 B10 B11 119.0(2) yes
B9 B10 B12 61.0(2) yes
B4 B10 B12 110.0(3) yes
B5 B10 B12 110.0(2) yes
Cl2 B10 B12 116.0(2) yes
B11 B10 B12 60.96(19) yes
B7 B11 B5 107.4(3) yes
B7 B11 B10 106.5(3) yes
B5 B11 B10 59.3(2) yes
B7 B11 B6 59.35(19) yes
B5 B11 B6 59.9(2) yes
B10 B11 B6 106.4(3) yes
B7 B11 Cl6 122.5(2) yes
B5 B11 Cl6 122.2(2) yes
B10 B11 Cl6 122.4(2) yes
B6 B11 Cl6 123.1(2) yes
B7 B11 B12 60.04(19) yes
B5 B11 B12 107.7(3) yes
B10 B11 B12 59.5(2) yes
B6 B11 B12 107.5(3) yes
Cl6 B11 B12 121.1(2) yes
B9 B12 B8 59.7(2) yes
B9 B12 B11 108.2(2) yes
B8 B12 B11 107.8(2) yes
B9 B12 B7 107.7(3) yes
B8 B12 B7 60.0(2) yes
B11 B12 B7 59.62(19) yes
B9 B12 B10 59.7(2) yes
B8 B12 B10 106.4(2) yes
B11 B12 B10 59.5(2) yes
B7 B12 B10 106.2(2) yes
B9 B12 Cl1 121.8(2) yes
B8 B12 Cl1 122.5(2) yes
B11 B12 Cl1 121.3(2) yes
B7 B12 Cl1 122.3(2) yes
B10 B12 Cl1 122.9(2) yes
B103 B102 B106 108.2(3) yes
B103 B102 B107 108.2(3) yes
B106 B102 B107 59.8(2) yes
B103 B102 B108 59.8(2) yes
B106 B102 B108 108.5(3) yes
B107 B102 B108 60.6(2) yes
B103 B102 C107 58.7(2) yes
B106 B102 C107 58.27(19) yes
B107 B102 C107 103.7(2) yes
B108 B102 C107 104.2(3) yes
B103 B102 H1024 121.7 no
B106 B102 H1024 121.6 no
B107 B102 H1024 121.6 no
B108 B102 H1024 121.3 no
C107 B102 H1024 126.6 no
B102 B103 B104 108.1(3) yes
B102 B103 B108 60.1(2) yes
B104 B103 B108 108.5(3) yes
B102 B103 B109 108.8(3) yes
B104 B103 B109 60.1(2) yes
B108 B103 B109 60.7(2) yes
B102 B103 C107 58.7(2) yes
B104 B103 C107 58.2(2) yes
B108 B103 C107 104.4(3) yes
B109 B103 C107 104.4(3) yes
B102 B103 H1033 121.8 no
B104 B103 H1033 121.6 no
B108 B103 H1033 121.2 no
B109 B103 H1033 120.7 no
C107 B103 H1033 126.7 no
B103 B104 B105 107.9(3) yes
B103 B104 B109 59.6(2) yes
B105 B104 B109 108.7(2) yes
B103 B104 B110 107.0(2) yes
B105 B104 B110 59.4(2) yes
B109 B104 B110 60.5(2) yes
B103 B104 C107 58.7(2) yes
B105 B104 C107 58.1(2) yes
B109 B104 C107 104.4(2) yes
B110 B104 C107 102.7(3) yes
B103 B104 H1044 121.8 no
B105 B104 H1044 121.8 no
B109 B104 H1044 121.1 no
B110 B104 H1044 123.0 no
C107 B104 H1044 126.4 no
B104 B105 B106 108.3(3) yes
B104 B105 B110 59.3(2) yes
B106 B105 B110 107.2(2) yes
B104 B105 B111 108.4(3) yes
B106 B105 B111 59.8(2) yes
B110 B105 B111 60.2(2) yes
B104 B105 C107 58.3(2) yes
B106 B105 C107 58.8(2) yes
B110 B105 C107 102.8(2) yes
B111 B105 C107 104.3(2) yes
B104 B105 H1053 122.0 no
B106 B105 H1053 121.4 no
B110 B105 H1053 122.9 no
B111 B105 H1053 121.1 no
C107 B105 H1053 126.6 no
B102 B106 B105 107.5(3) yes
B102 B106 B107 59.8(2) yes
B105 B106 B107 107.9(3) yes
B102 B106 B111 107.9(3) yes
B105 B106 B111 60.2(2) yes
B107 B106 B111 60.1(2) yes
B102 B106 C107 58.2(2) yes
B105 B106 C107 58.18(19) yes
B107 B106 C107 103.7(3) yes
B111 B106 C107 104.0(3) yes
B102 B106 H1064 122.3 no
B105 B106 H1064 121.8 no
B107 B106 H1064 121.7 no
B111 B106 H1064 121.1 no
C107 B106 H1064 127.0 no
B106 B107 B102 60.4(2) yes
B106 B107 Cl105 122.7(3) yes
B102 B107 Cl105 122.8(2) yes
B106 B107 B108 108.0(3) yes
B102 B107 B108 59.4(2) yes
Cl105 B107 B108 121.2(2) yes
B106 B107 B111 59.6(2) yes
B102 B107 B111 108.1(2) yes
Cl105 B107 B111 121.2(2) yes
B108 B107 B111 108.6(3) yes
B106 B107 B112 108.4(2) yes
B102 B107 B112 107.5(3) yes
Cl105 B107 B112 120.4(2) yes
B108 B107 B112 59.8(2) yes
B111 B107 B112 61.0(2) yes
B107 B108 B102 60.0(2) yes
B107 B108 B103 107.9(3) yes
B102 B108 B103 60.1(2) yes
B107 B108 Cl104 121.5(2) yes
B102 B108 Cl104 121.7(2) yes
B103 B108 Cl104 122.2(2) yes
B107 B108 B109 108.1(2) yes
B102 B108 B109 108.0(2) yes
B103 B108 B109 59.7(2) yes
Cl104 B108 B109 121.8(3) yes
B107 B108 B112 59.9(2) yes
B102 B108 B112 108.1(3) yes
B103 B108 B112 108.0(2) yes
Cl104 B108 B112 121.3(2) yes
B109 B108 B112 60.4(2) yes
B108 B109 B104 107.7(3) yes
B108 B109 B103 59.6(2) yes
B104 B109 B103 60.2(2) yes
B108 B109 Cl103 122.7(2) yes
B104 B109 Cl103 121.9(2) yes
B103 B109 Cl103 123.3(2) yes
B108 B109 B110 106.3(3) yes
B104 B109 B110 59.04(19) yes
B103 B109 B110 106.3(3) yes
Cl103 B109 B110 122.2(2) yes
B108 B109 B112 59.9(2) yes
B104 B109 B112 107.5(3) yes
B103 B109 B112 107.5(3) yes
Cl103 B109 B112 121.1(2) yes
B110 B109 B112 59.32(19) yes
B109 B110 B105 110.3(3) yes
B109 B110 B104 60.5(2) yes
B105 B110 B104 61.3(2) yes
B109 B110 Cl102 120.1(2) yes
B105 B110 Cl102 123.1(2) yes
B104 B110 Cl102 124.7(2) yes
B109 B110 B111 110.7(2) yes
B105 B110 B111 60.6(2) yes
B104 B110 B111 110.3(3) yes
Cl102 B110 B111 117.6(2) yes
B109 B110 B112 60.90(19) yes
B105 B110 B112 110.5(3) yes
B104 B110 B112 110.0(2) yes
Cl102 B110 B112 115.9(2) yes
B111 B110 B112 61.5(2) yes
B107 B111 B105 107.9(2) yes
B107 B111 B106 60.3(2) yes
B105 B111 B106 60.0(2) yes
B107 B111 B110 106.4(2) yes
B105 B111 B110 59.2(2) yes
B106 B111 B110 106.6(2) yes
B107 B111 Cl106 122.8(2) yes
B105 B111 Cl106 122.4(2) yes
B106 B111 Cl106 124.1(2) yes
B110 B111 Cl106 121.2(2) yes
B107 B111 B112 59.8(2) yes
B105 B111 B112 107.4(2) yes
B106 B111 B112 107.9(2) yes
B110 B111 B112 59.2(2) yes
Cl106 B111 B112 120.2(2) yes
B111 B112 B109 107.9(2) yes
B111 B112 B107 59.3(2) yes
B109 B112 B107 107.9(2) yes
B111 B112 B108 107.5(3) yes
B109 B112 B108 59.7(2) yes
B107 B112 B108 60.3(2) yes
B111 B112 B110 59.3(2) yes
B109 B112 B110 59.78(19) yes
B107 B112 B110 106.0(2) yes
B108 B112 B110 106.5(2) yes
B111 B112 Cl101 121.1(2) yes
B109 B112 Cl101 121.9(2) yes
B107 B112 Cl101 122.6(2) yes
B108 B112 Cl101 123.2(2) yes
B110 B112 Cl101 122.2(2) yes
Si1 C1 C2 119.6(3) yes
Si1 C1 H11 107.0 no
C2 C1 H11 106.9 no
Si1 C1 H12 106.9 no
C2 C1 H12 106.7 no
H11 C1 H12 109.5 no
C1 C2 H21 109.5 no
C1 C2 H22 109.3 no
H21 C2 H22 109.5 no
C1 C2 H23 109.5 no
H21 C2 H23 109.5 no
H22 C2 H23 109.5 no
Si1 C3 C4 115.6(3) yes
Si1 C3 H31 108.1 no
C4 C3 H31 108.0 no
Si1 C3 H32 107.9 no
C4 C3 H32 107.7 no
H31 C3 H32 109.5 no
C3 C4 H41 109.6 no
C3 C4 H42 109.2 no
H41 C4 H42 109.5 no
C3 C4 H43 109.5 no
H41 C4 H43 109.5 no
H42 C4 H43 109.5 no
Si1 C5 C6 116.2(4) yes
Si1 C5 H51 107.7 no
C6 C5 H51 107.8 no
Si1 C5 H52 107.8 no
C6 C5 H52 107.7 no
H51 C5 H52 109.5 no
C5 C6 H61 109.3 no
C5 C6 H62 109.5 no
H61 C6 H62 109.5 no
C5 C6 H63 109.6 no
H61 C6 H63 109.5 no
H62 C6 H63 109.5 no
B2 C7 B5 115.7(3) yes
B2 C7 B4 116.0(2) yes
B5 C7 B4 63.8(2) yes
B2 C7 B6 62.9(2) yes
B5 C7 B6 62.9(2) yes
B4 C7 B6 116.1(3) yes
B2 C7 B3 63.4(2) yes
B5 C7 B3 116.2(3) yes
B4 C7 B3 63.0(2) yes
B6 C7 B3 115.8(2) yes
B2 C7 H71 117.1 no
B5 C7 H71 116.8 no
B4 C7 H71 116.6 no
B6 C7 H71 117.3 no
B3 C7 H71 116.9 no
Si1 C51 C61 107.4(11) yes
Si1 C51 H511 110.1 no
C61 C51 H511 110.0 no
Si1 C51 H512 109.9 no
C61 C51 H512 110.0 no
H511 C51 H512 109.5 no
C51 C61 H611 109.3 no
C51 C61 H612 109.5 no
H611 C61 H612 109.5 no
C51 C61 H613 109.6 no
H611 C61 H613 109.5 no
H612 C61 H613 109.5 no
Si101 C101 C102 116.7(2) yes
Si101 C101 H1011 107.7 no
C102 C101 H1011 107.6 no
Si101 C101 H1012 107.6 no
C102 C101 H1012 107.5 no
H1011 C101 H1012 109.5 no
C101 C102 H1021 109.6 no
C101 C102 H1022 109.4 no
H1021 C102 H1022 109.5 no
C101 C102 H1023 109.5 no
H1021 C102 H1023 109.5 no
H1022 C102 H1023 109.5 no
Si101 C103 C104 110.7(2) yes
Si101 C103 H1031 109.1 no
C104 C103 H1031 109.1 no
Si101 C103 H1032 109.2 no
C104 C103 H1032 109.2 no
H1031 C103 H1032 109.5 no
C103 C104 H1041 109.5 no
C103 C104 H1042 109.5 no
H1041 C104 H1042 109.5 no
C103 C104 H1043 109.4 no
H1041 C104 H1043 109.5 no
H1042 C104 H1043 109.5 no
Si101 C105 C106 114.9(2) yes
Si101 C105 H1051 108.2 no
C106 C105 H1051 108.2 no
Si101 C105 H1052 108.0 no
C106 C105 H1052 108.0 no
H1051 C105 H1052 109.5 no
C105 C106 H1061 109.5 no
C105 C106 H1062 109.4 no
H1061 C106 H1062 109.5 no
C105 C106 H1063 109.6 no
H1061 C106 H1063 109.5 no
H1062 C106 H1063 109.5 no
B105 C107 B104 63.6(2) yes
B105 C107 B103 116.1(3) yes
B104 C107 B103 63.1(2) yes
B105 C107 B102 115.9(2) yes
B104 C107 B102 115.5(3) yes
B103 C107 B102 62.6(2) yes
B105 C107 B106 63.0(2) yes
B104 C107 B106 116.1(3) yes
B103 C107 B106 115.8(2) yes
B102 C107 B106 63.5(2) yes
B105 C107 H1071 116.7 no
B104 C107 H1071 117.0 no
B103 C107 H1071 117.3 no
B102 C107 H1071 117.1 no
B106 C107 H1071 116.6 no

loop_
_geom_bond_atom_site_label_1
_geom_bond_atom_site_label_2
_geom_bond_distance
_geom_bond_publ_flag
Cl1 B12 1.789(4) yes
Cl2 Si1 2.3044(13) yes
Cl2 B10 1.862(4) yes
Cl3 B9 1.791(4) yes
Cl4 B8 1.788(4) yes
Cl5 B7 1.798(4) yes
Cl6 B11 1.792(4) yes
Cl101 B112 1.782(4) yes
Cl102 Si101 2.2815(11) yes
Cl102 B110 1.860(4) yes
Cl103 B109 1.792(4) yes
Cl104 B108 1.793(4) yes
Cl105 B107 1.797(4) yes
Cl106 B111 1.791(4) yes
Si1 C1 1.847(4) yes
Si1 C3 1.829(4) yes
Si1 C5 1.818(5) yes
Si1 C1 1.847(4) yes
Si1 C3 1.829(4) yes
Si1 C51 1.994(15) yes
Si101 C101 1.851(3) yes
Si101 C103 1.847(3) yes
Si101 C105 1.839(3) yes
B2 B3 1.792(5) yes
B2 B6 1.770(5) yes
B2 B7 1.762(5) yes
B2 B8 1.771(5) yes
B2 C7 1.694(4) yes
B2 H24 1.100 no
B3 B4 1.782(5) yes
B3 B8 1.767(5) yes
B3 B9 1.772(5) yes
B3 C7 1.715(5) yes
B3 H33 1.100 no
B4 B5 1.793(5) yes
B4 B9 1.786(5) yes
B4 B10 1.762(5) yes
B4 C7 1.697(5) yes
B4 H44 1.100 no
B5 B6 1.771(5) yes
B5 B10 1.755(5) yes
B5 B11 1.780(5) yes
B5 C7 1.695(5) yes
B5 H53 1.100 no
B6 B7 1.757(5) yes
B6 B11 1.766(5) yes
B6 C7 1.698(5) yes
B6 H64 1.100 no
B7 B8 1.793(5) yes
B7 B11 1.783(5) yes
B7 B12 1.791(5) yes
B8 B9 1.791(5) yes
B8 B12 1.798(5) yes
B9 B10 1.776(5) yes
B9 B12 1.800(5) yes
B10 B11 1.770(5) yes
B10 B12 1.770(5) yes
B11 B12 1.796(5) yes
B102 B103 1.772(6) yes
B102 B106 1.795(5) yes
B102 B107 1.784(5) yes
B102 B108 1.773(6) yes
B102 C107 1.705(5) yes
B102 H1024 1.100 no
B103 B104 1.780(5) yes
B103 B108 1.767(5) yes
B103 B109 1.770(5) yes
B103 C107 1.704(5) yes
B103 H1033 1.100 no
B104 B105 1.787(5) yes
B104 B109 1.778(5) yes
B104 B110 1.752(5) yes
B104 C107 1.696(5) yes
B104 H1044 1.100 no
B105 B106 1.775(5) yes
B105 B110 1.753(5) yes
B105 B111 1.779(5) yes
B105 C107 1.694(5) yes
B105 H1053 1.100 no
B106 B107 1.784(5) yes
B106 B111 1.773(5) yes
B106 C107 1.706(5) yes
B106 H1064 1.100 no
B107 B108 1.796(5) yes
B107 B111 1.781(5) yes
B107 B112 1.790(6) yes
B108 B109 1.786(5) yes
B108 B112 1.789(5) yes
B109 B110 1.778(5) yes
B109 B112 1.798(5) yes
B110 B111 1.771(5) yes
B110 B112 1.769(5) yes
B111 B112 1.811(5) yes
C1 C2 1.518(6) yes
C1 H11 0.950 no
C1 H12 0.950 no
C2 H21 0.950 no
C2 H22 0.950 no
C2 H23 0.950 no
C3 C4 1.525(5) yes
C3 H31 0.950 no
C3 H32 0.950 no
C4 H41 0.950 no
C4 H42 0.950 no
C4 H43 0.950 no
C5 C6 1.523(8) yes
C5 H51 0.950 no
C5 H52 0.950 no
C6 H61 0.950 no
C6 H62 0.950 no
C6 H63 0.950 no
C7 H71 0.950 no
C51 C61 1.48(2) yes
C51 H511 0.950 no
C51 H512 0.950 no
C61 H611 0.950 no
C61 H612 0.950 no
C61 H613 0.950 no
C101 C102 1.529(4) yes
C101 H1011 0.950 no
C101 H1012 0.950 no
C102 H1021 0.950 no
C102 H1022 0.950 no
C102 H1023 0.950 no
C103 C104 1.536(4) yes
C103 H1031 0.950 no
C103 H1032 0.950 no
C104 H1041 0.950 no
C104 H1042 0.950 no
C104 H1043 0.950 no
C105 C106 1.527(5) yes
C105 H1051 0.950 no
C105 H1052 0.950 no
C106 H1061 0.950 no
C106 H1062 0.950 no
C106 H1063 0.950 no
C107 H1071 0.950 no
